data_7206985
loop_
_publ_author_name
'Thu\'ery, Pierre'
'Masci, Bernardo'

_publ_section_title
;
 Uranyl--organic one- and two-dimensional assemblies with
 2,2&#x2032;-bipyridine-3,3&#x2032;-dicarboxylic,
 biphenyl-3,3&#x2032;,4,4&#x2032;-tetracarboxylic and
 bicyclo[2.2.2]oct-7-ene-2,3,5,6-tetracarboxylic acids
;
_journal_issue 1
_journal_name_full CrystEngComm
_journal_page_first 131
_journal_paper_doi 10.1039/c1ce05772c
_journal_volume 14
_journal_year 2012
_chemical_formula_sum 'C24 H16 N4 O11 U'
_chemical_formula_weight 774.44
_space_group_IT_number 14
_symmetry_cell_setting monoclinic
_symmetry_space_group_name_Hall '-P 2ybc'
_symmetry_space_group_name_H-M 'P 1 21/c 1'
_atom_sites_solution_hydrogens geom
_atom_sites_solution_primary direct
_atom_sites_solution_secondary difmap
_audit_creation_method SHELXL-97
_cell_angle_alpha 90.00
_cell_angle_beta 113.777(4)
_cell_angle_gamma 90.00
_cell_formula_units_Z 4
_cell_length_a 8.9172(6)
_cell_length_b 27.7936(18)
_cell_length_c 10.6743(5)
_cell_measurement_reflns_used 56757
_cell_measurement_temperature 150(2)
_cell_measurement_theta_max 25.68
_cell_measurement_theta_min 2.92
_cell_volume 2421.0(3)
_computing_cell_refinement 'HKL2000 (Otwinowski & Minor, 1997)'
_computing_data_collection 'COLLECT (Nonius, 1998)'
_computing_data_reduction 'HKL2000 (Otwinowski & Minor, 1997)'
_computing_molecular_graphics 'SHELXTL (Sheldrick, 2008)'
_computing_publication_material 'SHELXTL (Sheldrick, 2008); PLATON (Spek, 2003)'
_computing_structure_refinement 'SHELXL-97 (Sheldrick, 2008)'
_computing_structure_solution 'SHELXS-97 (Sheldrick, 2008)'
_diffrn_ambient_temperature 150(2)
_diffrn_measured_fraction_theta_full 0.997
_diffrn_measured_fraction_theta_max 0.997
_diffrn_measurement_device_type 'Nonius Kappa-CCD area-detector diffractometer'
_diffrn_measurement_method 'two \f and four \w scans with 2\% steps (460 frames)'
_diffrn_radiation_monochromator graphite
_diffrn_radiation_source 'fine-focus sealed tube'
_diffrn_radiation_type MoK\a
_diffrn_radiation_wavelength 0.71073
_diffrn_reflns_av_R_equivalents 0.0369
_diffrn_reflns_av_sigmaI/netI 0.0438
_diffrn_reflns_limit_h_max 10
_diffrn_reflns_limit_h_min -10
_diffrn_reflns_limit_k_max 33
_diffrn_reflns_limit_k_min -33
_diffrn_reflns_limit_l_max 13
_diffrn_reflns_limit_l_min -13
_diffrn_reflns_number 56757
_diffrn_reflns_theta_full 25.68
_diffrn_reflns_theta_max 25.68
_diffrn_reflns_theta_min 2.92
_diffrn_standards_decay_% 0
_diffrn_standards_interval_time 0
_diffrn_standards_number 0
_exptl_absorpt_coefficient_mu 6.778
_exptl_absorpt_correction_T_max 0.581
_exptl_absorpt_correction_T_min 0.363
_exptl_absorpt_correction_type multi-scan
_exptl_absorpt_process_details 'SCALEPACK (Otwinowski & Minor, 1997)'
_exptl_crystal_colour 'translucent light yellow'
_exptl_crystal_density_diffrn 2.125
_exptl_crystal_density_method 'not measured'
_exptl_crystal_description platelet
_exptl_crystal_F_000 1472
_exptl_crystal_size_max 0.20
_exptl_crystal_size_mid 0.14
_exptl_crystal_size_min 0.08
_refine_diff_density_max 0.775
_refine_diff_density_min -1.016
_refine_diff_density_rms 0.131
_refine_ls_extinction_method none
_refine_ls_goodness_of_fit_ref 1.022
_refine_ls_hydrogen_treatment constr
_refine_ls_matrix_type full
_refine_ls_number_parameters 361
_refine_ls_number_reflns 4576
_refine_ls_number_restraints 0
_refine_ls_restrained_S_all 1.022
_refine_ls_R_factor_all 0.0300
_refine_ls_R_factor_gt 0.0212
_refine_ls_shift/su_max 0.001
_refine_ls_shift/su_mean 0.000
_refine_ls_structure_factor_coef Fsqd
_refine_ls_weighting_details 'calc w=1/[\s^2^(Fo^2^)+(0.0227P)^2^] where P=(Fo^2^+2Fc^2^)/3'
_refine_ls_weighting_scheme calc
_refine_ls_wR_factor_gt 0.0465
_refine_ls_wR_factor_ref 0.0484
_reflns_number_gt 3943
_reflns_number_total 4576
_reflns_threshold_expression >2sigma(I)
_cod_data_source_file c1ce05772c.txt
_cod_data_source_block 3
_cod_original_sg_symbol_H-M 'P 21/c'
_cod_database_code 7206985

loop_
_symmetry_equiv_pos_as_xyz
'x, y, z'
'-x, y+1/2, -z+1/2'
'-x, -y, -z'
'x, -y-1/2, z-1/2'

loop_
_atom_site_label
_atom_site_type_symbol
_atom_site_fract_x
_atom_site_fract_y
_atom_site_fract_z
_atom_site_U_iso_or_equiv
_atom_site_adp_type
_atom_site_occupancy
_atom_site_symmetry_multiplicity
_atom_site_calc_flag
_atom_site_refinement_flags
U U 0.957276(14) 0.526744(4) 0.235424(11) 0.01654(6) Uani 1 1 d .
O1 O 1.1507(3) 0.54854(8) 0.2547(2) 0.0213(5) Uani 1 1 d .
O2 O 0.7702(3) 0.50109(8) 0.2224(2) 0.0212(5) Uani 1 1 d .
O3 O 1.0181(3) 0.46153(7) 0.1186(2) 0.0183(5) Uani 1 1 d .
O4 O 1.1881(3) 0.46102(7) 0.0113(2) 0.0196(5) Uani 1 1 d .
O5 O 1.0888(3) 0.47256(7) 0.4187(2) 0.0192(5) Uani 1 1 d .
O6 O 1.0076(3) 0.43051(7) 0.5591(2) 0.0220(5) Uani 1 1 d .
O7 O 0.8525(3) 0.60465(7) 0.1814(2) 0.0233(5) Uani 1 1 d .
O8 O 0.8355(3) 0.67624(8) 0.2675(2) 0.0245(5) Uani 1 1 d .
O9 O 0.3761(3) 0.80012(8) 0.0768(2) 0.0288(6) Uani 1 1 d .
H9 H 0.3416 0.8077 0.0008 0.035 Uiso 1 1 d R
O10 O 0.4142(3) 0.72614(8) 0.0123(2) 0.0272(6) Uani 1 1 d .
O11 O 0.1651(3) 0.80839(9) -0.1678(2) 0.0377(6) Uani 1 1 d .
H11A H 0.2076 0.8257 -0.2202 0.045 Uiso 1 1 d R
H11B H 0.0730 0.8204 -0.1735 0.045 Uiso 1 1 d R
N1 N 1.3816(3) 0.39212(9) 0.4505(2) 0.0200(6) Uani 1 1 d .
N2 N 1.0729(3) 0.34531(9) 0.2016(2) 0.0199(6) Uani 1 1 d .
N3 N 0.3361(3) 0.65164(9) 0.1813(3) 0.0221(6) Uani 1 1 d .
N4 N 0.6594(3) 0.69538(9) 0.4343(2) 0.0219(6) Uani 1 1 d .
H4 H 0.6663 0.6684 0.4656 0.026 Uiso 1 1 d R
C1 C 1.5307(4) 0.41255(11) 0.4900(3) 0.0243(8) Uani 1 1 d .
H1 H 1.6115 0.4038 0.5743 0.029 Uiso 1 1 calc R
C2 C 1.5695(4) 0.44580(12) 0.4118(3) 0.0261(8) Uani 1 1 d .
H2 H 1.6737 0.4593 0.4432 0.031 Uiso 1 1 calc R
C3 C 1.4513(4) 0.45867(12) 0.2865(3) 0.0232(8) Uani 1 1 d .
H3 H 1.4754 0.4803 0.2306 0.028 Uiso 1 1 calc R
C4 C 1.2949(4) 0.43894(10) 0.2443(3) 0.0172(7) Uani 1 1 d .
C5 C 1.2641(4) 0.40596(11) 0.3290(3) 0.0181(7) Uani 1 1 d .
C6 C 1.1050(4) 0.38130(11) 0.2937(3) 0.0187(7) Uani 1 1 d .
C7 C 1.0045(4) 0.39169(10) 0.3619(3) 0.0165(7) Uani 1 1 d .
C8 C 0.8693(4) 0.36238(11) 0.3381(3) 0.0232(8) Uani 1 1 d .
H8 H 0.8030 0.3676 0.3853 0.028 Uiso 1 1 calc R
C9 C 0.8342(4) 0.32541(12) 0.2434(3) 0.0259(8) Uani 1 1 d .
H9A H 0.7437 0.3056 0.2249 0.031 Uiso 1 1 calc R
C10 C 0.9373(4) 0.31885(11) 0.1772(3) 0.0247(8) Uani 1 1 d .
H10 H 0.9117 0.2947 0.1117 0.030 Uiso 1 1 calc R
C11 C 1.1566(4) 0.45502(11) 0.1144(3) 0.0187(7) Uani 1 1 d .
C12 C 1.0363(4) 0.43464(11) 0.4543(3) 0.0201(7) Uani 1 1 d .
C13 C 0.2647(4) 0.61479(12) 0.0958(3) 0.0252(8) Uani 1 1 d .
H13 H 0.1532 0.6096 0.0705 0.030 Uiso 1 1 calc R
C14 C 0.3475(4) 0.58450(11) 0.0442(3) 0.0264(8) Uani 1 1 d .
H14 H 0.2925 0.5600 -0.0162 0.032 Uiso 1 1 calc R
C15 C 0.5130(4) 0.59105(11) 0.0833(3) 0.0253(8) Uani 1 1 d .
H15 H 0.5716 0.5705 0.0509 0.030 Uiso 1 1 calc R
C16 C 0.5933(4) 0.62881(11) 0.1723(3) 0.0192(7) Uani 1 1 d .
C17 C 0.4968(4) 0.65827(11) 0.2154(3) 0.0192(7) Uani 1 1 d .
C18 C 0.5685(4) 0.70203(11) 0.3005(3) 0.0186(7) Uani 1 1 d .
C19 C 0.5476(4) 0.74808(12) 0.2468(3) 0.0187(7) Uani 1 1 d .
C20 C 0.6352(4) 0.78556(11) 0.3317(3) 0.0228(8) Uani 1 1 d .
H20 H 0.6212 0.8169 0.2982 0.027 Uiso 1 1 calc R
C21 C 0.7424(4) 0.77663(11) 0.4648(3) 0.0257(8) Uani 1 1 d .
H21 H 0.8095 0.8008 0.5188 0.031 Uiso 1 1 calc R
C22 C 0.7472(4) 0.73108(12) 0.5157(3) 0.0253(8) Uani 1 1 d .
H22 H 0.8119 0.7249 0.6073 0.030 Uiso 1 1 calc R
C23 C 0.7734(4) 0.63755(12) 0.2125(3) 0.0202(7) Uani 1 1 d .
C24 C 0.4380(4) 0.75654(12) 0.0990(3) 0.0217(8) Uani 1 1 d .

loop_
_atom_site_aniso_label
_atom_site_aniso_U_11
_atom_site_aniso_U_22
_atom_site_aniso_U_33
_atom_site_aniso_U_23
_atom_site_aniso_U_13
_atom_site_aniso_U_12
U 0.01706(9) 0.01776(9) 0.01530(8) 0.00001(4) 0.00704(6) -0.00007(5)
O1 0.0176(13) 0.0226(12) 0.0219(12) -0.0020(10) 0.0062(10) 0.0006(10)
O2 0.0193(13) 0.0242(13) 0.0211(12) -0.0007(10) 0.0091(10) -0.0029(10)
O3 0.0163(13) 0.0210(12) 0.0178(11) -0.0007(9) 0.0069(10) 0.0020(10)
O4 0.0201(13) 0.0244(12) 0.0145(11) 0.0036(9) 0.0072(10) 0.0057(10)
O5 0.0210(13) 0.0177(12) 0.0181(12) -0.0001(8) 0.0069(11) -0.0014(9)
O6 0.0322(14) 0.0194(12) 0.0202(12) -0.0004(9) 0.0166(11) -0.0010(10)
O7 0.0230(14) 0.0232(12) 0.0226(12) 0.0001(9) 0.0082(11) 0.0032(11)
O8 0.0227(14) 0.0228(13) 0.0279(12) -0.0039(10) 0.0103(11) -0.0007(11)
O9 0.0389(16) 0.0252(13) 0.0235(12) 0.0074(10) 0.0139(12) 0.0125(12)
O10 0.0317(15) 0.0214(13) 0.0228(12) -0.0017(10) 0.0050(11) 0.0018(11)
O11 0.0243(15) 0.0555(17) 0.0351(14) 0.0188(12) 0.0137(12) 0.0117(13)
N1 0.0163(16) 0.0224(15) 0.0185(14) -0.0018(11) 0.0041(12) 0.0018(12)
N2 0.0225(16) 0.0191(15) 0.0165(14) -0.0012(11) 0.0062(12) 0.0012(12)
N3 0.0203(17) 0.0236(15) 0.0213(14) 0.0044(12) 0.0073(13) -0.0007(12)
N4 0.0219(16) 0.0214(15) 0.0221(15) 0.0002(12) 0.0084(13) 0.0002(13)
C1 0.021(2) 0.0281(19) 0.0177(17) 0.0009(14) 0.0013(15) 0.0009(16)
C2 0.0177(19) 0.032(2) 0.0261(19) -0.0014(15) 0.0062(16) -0.0036(16)
C3 0.023(2) 0.0257(18) 0.0220(18) 0.0014(15) 0.0108(16) -0.0009(16)
C4 0.0195(19) 0.0173(17) 0.0161(16) -0.0015(13) 0.0085(14) 0.0047(14)
C5 0.0181(19) 0.0201(18) 0.0147(16) -0.0033(13) 0.0052(15) 0.0024(14)
C6 0.0197(18) 0.0198(17) 0.0123(15) 0.0023(13) 0.0020(14) -0.0012(15)
C7 0.0220(19) 0.0167(17) 0.0108(15) 0.0013(12) 0.0067(14) 0.0015(14)
C8 0.025(2) 0.0272(19) 0.0197(17) 0.0009(14) 0.0116(15) 0.0004(16)
C9 0.026(2) 0.0259(19) 0.0235(18) -0.0014(15) 0.0072(16) -0.0077(16)
C10 0.029(2) 0.0212(19) 0.0205(17) -0.0054(15) 0.0066(16) -0.0018(16)
C11 0.021(2) 0.0093(16) 0.0226(18) -0.0033(13) 0.0051(15) 0.0012(14)
C12 0.0144(18) 0.0220(18) 0.0194(17) 0.0019(14) 0.0024(14) 0.0046(14)
C13 0.022(2) 0.0266(19) 0.0217(17) 0.0075(15) 0.0036(16) -0.0019(16)
C14 0.026(2) 0.0222(18) 0.0234(18) -0.0005(15) 0.0022(16) -0.0026(16)
C15 0.024(2) 0.0217(19) 0.0269(18) 0.0014(14) 0.0066(16) 0.0050(15)
C16 0.0220(19) 0.0158(17) 0.0192(16) 0.0034(13) 0.0077(15) 0.0017(14)
C17 0.0205(19) 0.0180(18) 0.0160(16) 0.0030(13) 0.0041(15) 0.0018(15)
C18 0.0148(18) 0.0244(19) 0.0193(17) -0.0004(14) 0.0096(15) 0.0016(14)
C19 0.0128(18) 0.0204(18) 0.0235(17) -0.0019(13) 0.0080(15) 0.0015(14)
C20 0.029(2) 0.0166(17) 0.0272(19) 0.0003(14) 0.0156(17) -0.0004(15)
C21 0.024(2) 0.027(2) 0.0255(19) -0.0077(15) 0.0092(16) -0.0058(17)
C22 0.021(2) 0.034(2) 0.0201(18) -0.0037(15) 0.0078(15) 0.0009(16)
C23 0.0210(19) 0.0235(19) 0.0143(16) 0.0063(14) 0.0052(14) 0.0027(16)
C24 0.0197(19) 0.0248(19) 0.0248(18) 0.0056(15) 0.0134(16) 0.0007(15)

loop_
_atom_type_symbol
_atom_type_description
_atom_type_scat_dispersion_real
_atom_type_scat_dispersion_imag
_atom_type_scat_source
C C 0.0033 0.0016 'International Tables Vol C Tables 4.2.6.8 and 6.1.1.4'
H H 0.0000 0.0000 'International Tables Vol C Tables 4.2.6.8 and 6.1.1.4'
N N 0.0061 0.0033 'International Tables Vol C Tables 4.2.6.8 and 6.1.1.4'
O O 0.0106 0.0060 'International Tables Vol C Tables 4.2.6.8 and 6.1.1.4'
U U -9.6767 9.6646 'International Tables Vol C Tables 4.2.6.8 and 6.1.1.4'

loop_
_geom_angle_atom_site_label_1
_geom_angle_atom_site_label_2
_geom_angle_atom_site_label_3
_geom_angle
_geom_angle_site_symmetry_1
_geom_angle_site_symmetry_3
O1 U O2 175.89(9) . .
O1 U O7 89.16(9) . .
O2 U O7 94.80(9) . .
O1 U O5 89.24(9) . .
O2 U O5 86.91(9) . .
O7 U O5 143.89(7) . .
O1 U O3 84.48(9) . .
O2 U O3 93.36(9) . .
O7 U O3 136.75(7) . .
O5 U O3 78.90(8) . .
O1 U O6 87.83(8) . 3_766
O2 U O6 92.47(8) . 3_766
O7 U O6 70.06(7) . 3_766
O5 U O6 73.83(7) . 3_766
O3 U O6 151.73(7) . 3_766
O1 U O4 98.45(8) . 3_765
O2 U O4 84.11(8) . 3_765
O7 U O4 67.64(7) . 3_765
O5 U O4 148.02(7) . 3_765
O3 U O4 71.10(7) . 3_765
O6 U O4 137.07(7) 3_766 3_765
C11 O3 U 123.92(19) . .
C11 O4 U 139.1(2) . 3_765
C12 O5 U 130.8(2) . .
C12 O6 U 140.7(2) . 3_766
C23 O7 U 143.78(19) . .
C24 O9 H9 113.8 . .
H11A O11 H11B 111.3 . .
C1 N1 C5 117.7(3) . .
C10 N2 C6 117.1(3) . .
C17 N3 C13 116.7(3) . .
C18 N4 C22 122.1(3) . .
C18 N4 H4 118.6 . .
C22 N4 H4 119.2 . .
N1 C1 C2 123.3(3) . .
N1 C1 H1 118.3 . .
C2 C1 H1 118.3 . .
C3 C2 C1 118.8(3) . .
C3 C2 H2 120.6 . .
C1 C2 H2 120.6 . .
C2 C3 C4 119.1(3) . .
C2 C3 H3 120.4 . .
C4 C3 H3 120.4 . .
C5 C4 C3 118.9(3) . .
C5 C4 C11 119.5(3) . .
C3 C4 C11 121.5(3) . .
N1 C5 C4 122.1(3) . .
N1 C5 C6 113.8(3) . .
C4 C5 C6 124.1(3) . .
N2 C6 C7 122.8(3) . .
N2 C6 C5 115.4(3) . .
C7 C6 C5 121.5(3) . .
C8 C7 C6 118.4(3) . .
C8 C7 C12 120.4(3) . .
C6 C7 C12 121.2(3) . .
C9 C8 C7 119.4(3) . .
C9 C8 H8 120.3 . .
C7 C8 H8 120.3 . .
C10 C9 C8 118.1(3) . .
C10 C9 H9A 121.0 . .
C8 C9 H9A 121.0 . .
N2 C10 C9 124.1(3) . .
N2 C10 H10 118.0 . .
C9 C10 H10 118.0 . .
O4 C11 O3 125.4(3) . .
O4 C11 C4 117.3(3) . .
O3 C11 C4 117.2(3) . .
O6 C12 O5 125.2(3) . .
O6 C12 C7 117.6(3) . .
O5 C12 C7 117.2(3) . .
N3 C13 C14 123.6(3) . .
N3 C13 H13 118.2 . .
C14 C13 H13 118.2 . .
C13 C14 C15 118.8(3) . .
C13 C14 H14 120.6 . .
C15 C14 H14 120.6 . .
C14 C15 C16 119.8(3) . .
C14 C15 H15 120.1 . .
C16 C15 H15 120.1 . .
C17 C16 C15 116.7(3) . .
C17 C16 C23 122.7(3) . .
C15 C16 C23 120.6(3) . .
N3 C17 C16 124.3(3) . .
N3 C17 C18 115.1(3) . .
C16 C17 C18 120.5(3) . .
N4 C18 C19 119.4(3) . .
N4 C18 C17 117.4(3) . .
C19 C18 C17 123.1(3) . .
C18 C19 C20 118.3(3) . .
C18 C19 C24 120.1(3) . .
C20 C19 C24 121.5(3) . .
C21 C20 C19 120.6(3) . .
C21 C20 H20 119.7 . .
C19 C20 H20 119.7 . .
C22 C21 C20 118.2(3) . .
C22 C21 H21 120.9 . .
C20 C21 H21 120.9 . .
N4 C22 C21 120.6(3) . .
N4 C22 H22 119.7 . .
C21 C22 H22 119.7 . .
O8 C23 O7 123.7(3) . .
O8 C23 C16 119.6(3) . .
O7 C23 C16 116.6(3) . .
O10 C24 O9 125.2(3) . .
O10 C24 C19 122.3(3) . .
O9 C24 C19 112.5(3) . .

loop_
_geom_bond_atom_site_label_1
_geom_bond_atom_site_label_2
_geom_bond_distance
_geom_bond_site_symmetry_2
U O1 1.760(2) .
U O2 1.767(2) .
U O7 2.337(2) .
U O5 2.371(2) .
U O3 2.383(2) .
U O6 2.4009(19) 3_766
U O4 2.445(2) 3_765
O3 C11 1.267(4) .
O4 C11 1.252(4) .
O4 U 2.445(2) 3_765
O5 C12 1.272(4) .
O6 C12 1.250(3) .
O6 U 2.4009(19) 3_766
O7 C23 1.278(4) .
O8 C23 1.243(4) .
O9 C24 1.312(4) .
O9 H9 0.7722 .
O10 C24 1.208(4) .
O11 H11A 0.9264 .
O11 H11B 0.8662 .
N1 C1 1.348(4) .
N1 C5 1.354(4) .
N2 C10 1.348(4) .
N2 C6 1.350(4) .
N3 C17 1.342(4) .
N3 C13 1.348(4) .
N4 C18 1.341(4) .
N4 C22 1.343(4) .
N4 H4 0.8130 .
C1 C2 1.380(4) .
C1 H1 0.9300 .
C2 C3 1.375(4) .
C2 H2 0.9300 .
C3 C4 1.394(4) .
C3 H3 0.9300 .
C4 C5 1.390(4) .
C4 C11 1.505(4) .
C5 C6 1.481(4) .
C6 C7 1.394(4) .
C7 C8 1.391(4) .
C7 C12 1.501(4) .
C8 C9 1.386(4) .
C8 H8 0.9300 .
C9 C10 1.379(5) .
C9 H9A 0.9300 .
C10 H10 0.9300 .
C13 C14 1.373(5) .
C13 H13 0.9300 .
C14 C15 1.375(5) .
C14 H14 0.9300 .
C15 C16 1.403(4) .
C15 H15 0.9300 .
C16 C17 1.394(4) .
C16 C23 1.505(4) .
C17 C18 1.498(4) .
C18 C19 1.384(4) .
C19 C20 1.395(4) .
C19 C24 1.501(4) .
C20 C21 1.378(5) .
C20 H20 0.9300 .
C21 C22 1.371(4) .
C21 H21 0.9300 .
C22 H22 0.9300 .

loop_
_geom_hbond_atom_site_label_D
_geom_hbond_atom_site_label_H
_geom_hbond_atom_site_label_A
_geom_hbond_distance_DH
_geom_hbond_distance_HA
_geom_hbond_distance_DA
_geom_hbond_angle_DHA
_geom_hbond_site_symmetry_A
N4 H4 N1 0.81 2.03 2.815(4) 162.0 3_766
O9 H9 O11 0.77 1.85 2.540(3) 147.8 .
O11 H11A N3 0.93 1.95 2.852(3) 165.3 4_575
O11 H11B O8 0.87 1.95 2.768(3) 156.2 4_475
